data_7709802
loop_
_publ_author_name
'Wesemann, Lars'
'Auer, Maximilian'
'Diab, Fatima'
'Schubert, Hartmut'
'Eichele, Klaus'

_publ_section_title
;
 Reactivity of Organogermanium and Organotin Trihydrides
;
_journal_name_full 'Dalton Transactions'
_journal_paper_doi 10.1039/D2DT00681B
_journal_year 2022
_chemical_formula_sum 'C36 H75 K O6 Si4 Sn'
_chemical_formula_weight 874.13
_space_group_crystal_system orthorhombic
_space_group_IT_number 33
_space_group_name_Hall 'P 2c -2n'
_space_group_name_H-M_alt 'P n a 21'
_atom_sites_solution_hydrogens mixed
_audit_creation_method SHELXL-2018/1
_audit_update_record
;
2022-02-21 deposited with the CCDC.	2022-03-22 downloaded from the CCDC.
;
_cell_angle_alpha 90
_cell_angle_beta 90
_cell_angle_gamma 90
_cell_formula_units_Z 4
_cell_length_a 25.4342(3)
_cell_length_b 9.56500(10)
_cell_length_c 19.6290(3)
_cell_measurement_reflns_used 9944
_cell_measurement_temperature 100(2)
_cell_measurement_theta_max 29.53
_cell_measurement_theta_min 2.37
_cell_volume 4775.31(10)
_computing_cell_refinement 'Bruker SAINT'
_computing_data_collection 'Bruker APEX2'
_computing_data_reduction 'Bruker SAINT'
_computing_structure_refinement 'SHELXL-2018/1 (Sheldrick, 2018)'
_computing_structure_solution 'SHELXT 2014/4 (Sheldrick, 2014)'
_diffrn_ambient_temperature 100(2)
_diffrn_measured_fraction_theta_full 0.998
_diffrn_measured_fraction_theta_max 0.997
_diffrn_measurement_device_type 'Bruker APEX-II CCD'
_diffrn_measurement_method '\f and \w scans'
_diffrn_radiation_type MoK\a
_diffrn_radiation_wavelength 0.71073
_diffrn_reflns_av_R_equivalents 0.0489
_diffrn_reflns_av_unetI/netI 0.0399
_diffrn_reflns_Laue_measured_fraction_full 0.998
_diffrn_reflns_Laue_measured_fraction_max 0.997
_diffrn_reflns_limit_h_max 35
_diffrn_reflns_limit_h_min -33
_diffrn_reflns_limit_k_max 13
_diffrn_reflns_limit_k_min -13
_diffrn_reflns_limit_l_max 27
_diffrn_reflns_limit_l_min -26
_diffrn_reflns_number 72216
_diffrn_reflns_point_group_measured_fraction_full 0.982
_diffrn_reflns_point_group_measured_fraction_max 0.957
_diffrn_reflns_theta_full 25.242
_diffrn_reflns_theta_max 29.611
_diffrn_reflns_theta_min 1.601
_exptl_absorpt_coefficient_mu 0.759
_exptl_absorpt_correction_T_max 0.7459
_exptl_absorpt_correction_T_min 0.7145
_exptl_absorpt_correction_type multi-scan
_exptl_absorpt_process_details 'SADABS V2012/1 (Bruker AXS Inc.)'
_exptl_crystal_colour colorless
_exptl_crystal_density_diffrn 1.216
_exptl_crystal_description prism
_exptl_crystal_F_000 1856
_exptl_crystal_size_max 0.19
_exptl_crystal_size_mid 0.17
_exptl_crystal_size_min 0.16
_refine_diff_density_max 0.430
_refine_diff_density_min -0.247
_refine_diff_density_rms 0.058
_refine_ls_abs_structure_details
;
 Flack x determined using 4779 quotients [(I+)-(I-)]/[(I+)+(I-)]
 (Parsons, Flack and Wagner, Acta Cryst. B69 (2013) 249-259).
;
_refine_ls_abs_structure_Flack -0.004(6)
_refine_ls_extinction_method none
_refine_ls_goodness_of_fit_ref 1.018
_refine_ls_hydrogen_treatment mixed
_refine_ls_matrix_type full
_refine_ls_number_parameters 455
_refine_ls_number_reflns 12871
_refine_ls_number_restraints 1
_refine_ls_restrained_S_all 1.018
_refine_ls_R_factor_all 0.0348
_refine_ls_R_factor_gt 0.0266
_refine_ls_shift/su_max 0.002
_refine_ls_shift/su_mean 0.000
_refine_ls_structure_factor_coef Fsqd
_refine_ls_weighting_details 'w=1/[\s^2^(Fo^2^)+(0.0224P)^2^+0.3483P] where P=(Fo^2^+2Fc^2^)/3'
_refine_ls_weighting_scheme calc
_refine_ls_wR_factor_gt 0.0505
_refine_ls_wR_factor_ref 0.0533
_reflns_Friedel_coverage 0.869
_reflns_Friedel_fraction_full 0.964
_reflns_Friedel_fraction_max 0.915
_reflns_number_gt 11511
_reflns_number_total 12871
_reflns_threshold_expression 'I > 2\s(I)'
_cod_data_source_file d2dt00681b2.cif
_cod_data_source_block shelx_CCDC3
_cod_database_code 7709802
_shelx_shelxl_version_number 2018/1
_shelx_space_group_comment
;
The symmetry employed for this shelxl refinement is uniquely defined
by the following loop, which should always be used as a source of
symmetry information in preference to the above space-group names.
They are only intended as comments.
;

loop_
_space_group_symop_operation_xyz
'x, y, z'
'-x, -y, z+1/2'
'x+1/2, -y+1/2, z'
'-x+1/2, y+1/2, z+1/2'

loop_
_atom_site_label
_atom_site_type_symbol
_atom_site_fract_x
_atom_site_fract_y
_atom_site_fract_z
_atom_site_U_iso_or_equiv
_atom_site_adp_type
_atom_site_occupancy
_atom_site_site_symmetry_order
_atom_site_calc_flag
_atom_site_refinement_flags_posn
_atom_site_refinement_flags_adp
_atom_site_refinement_flags_occupancy
_atom_site_disorder_assembly
_atom_site_disorder_group
Sn1 Sn 0.35035(2) 0.70371(2) 0.70707(2) 0.01592(4) Uani 1 1 d . . . . .
K1 K 0.56620(2) 0.54591(6) 0.31240(3) 0.01762(12) Uani 1 1 d . . . . .
Si2 Si 0.18673(3) 0.55351(8) 0.64558(4) 0.01551(15) Uani 1 1 d . . . . .
Si4 Si 0.47488(3) 0.65042(8) 0.53541(4) 0.01584(15) Uani 1 1 d . . . . .
Si3 Si 0.38750(3) 0.89519(8) 0.50396(4) 0.01756(16) Uani 1 1 d . . . . .
Si1 Si 0.25817(3) 0.28006(8) 0.68068(4) 0.02093(17) Uani 1 1 d . . . . .
O5 O 0.46733(8) 0.4001(2) 0.30251(10) 0.0250(5) Uani 1 1 d . . . . .
O2 O 0.63195(8) 0.7426(2) 0.38089(11) 0.0220(4) Uani 1 1 d . . . . .
O4 O 0.48420(8) 0.6567(2) 0.23460(11) 0.0267(5) Uani 1 1 d . . . . .
O3 O 0.54828(8) 0.8480(2) 0.30094(10) 0.0247(5) Uani 1 1 d . . . . .
O1 O 0.62358(8) 0.4724(2) 0.43602(10) 0.0213(4) Uani 1 1 d . . . . .
O6 O 0.55067(9) 0.2840(2) 0.37924(10) 0.0235(4) Uani 1 1 d . . . . .
C7 C 0.52577(13) 0.7672(3) 0.57551(18) 0.0264(7) Uani 1 1 d . . . . .
H7A H 0.529737 0.852136 0.548095 0.040 Uiso 1 1 calc R U . . .
H7B H 0.559477 0.717738 0.577641 0.040 Uiso 1 1 calc R U . . .
H7C H 0.514581 0.792404 0.621675 0.040 Uiso 1 1 calc R U . . .
C8 C 0.24116(11) 0.4367(3) 0.38847(15) 0.0219(6) Uani 1 1 d . . . . .
H8A H 0.238207 0.538228 0.383138 0.033 Uiso 1 1 calc R U . . .
H8B H 0.216773 0.405027 0.423914 0.033 Uiso 1 1 calc R U . . .
H8C H 0.232453 0.390863 0.345259 0.033 Uiso 1 1 calc R U . . .
C9 C 0.29803(11) 0.3986(3) 0.40913(13) 0.0158(5) Uani 1 1 d . . . . .
C10 C 0.19568(13) 0.7452(3) 0.63153(18) 0.0277(7) Uani 1 1 d . . . . .
H10A H 0.218505 0.760220 0.591986 0.042 Uiso 1 1 calc R U . . .
H10B H 0.211827 0.787118 0.671988 0.042 Uiso 1 1 calc R U . . .
H10C H 0.161391 0.788716 0.623249 0.042 Uiso 1 1 calc R U . . .
C11 C 0.33447(13) 0.4442(3) 0.35146(15) 0.0262(7) Uani 1 1 d . . . . .
H11A H 0.332982 0.546117 0.346577 0.039 Uiso 1 1 calc R U . . .
H11B H 0.323249 0.400110 0.308815 0.039 Uiso 1 1 calc R U . . .
H11C H 0.370584 0.415750 0.361984 0.039 Uiso 1 1 calc R U . . .
C12 C 0.31109(11) 0.4691(3) 0.47742(14) 0.0128(5) Uani 1 1 d . . . . .
C13 C 0.44563(13) 0.4305(4) 0.23731(16) 0.0332(8) Uani 1 1 d . . . . .
H13A H 0.412310 0.378441 0.231162 0.040 Uiso 1 1 calc R U . . .
H13B H 0.470387 0.400813 0.201176 0.040 Uiso 1 1 calc R U . . .
C14 C 0.14670(13) 0.5284(4) 0.72447(15) 0.0302(8) Uani 1 1 d . . . . .
H14A H 0.165560 0.567607 0.763586 0.045 Uiso 1 1 calc R U . . .
H14B H 0.140715 0.428333 0.731890 0.045 Uiso 1 1 calc R U . . .
H14C H 0.112829 0.576072 0.719298 0.045 Uiso 1 1 calc R U . . .
C15 C 0.53000(14) 0.8733(3) 0.23372(16) 0.0299(7) Uani 1 1 d . . . . .
H15A H 0.555143 0.834682 0.200117 0.036 Uiso 1 1 calc R U . . .
H15B H 0.526624 0.975048 0.225674 0.036 Uiso 1 1 calc R U . . .
C16 C 0.47621(12) 0.4734(3) 0.57590(15) 0.0232(6) Uani 1 1 d . . . . .
H16A H 0.463003 0.480020 0.622694 0.035 Uiso 1 1 calc R U . . .
H16B H 0.512384 0.438120 0.576478 0.035 Uiso 1 1 calc R U . . .
H16C H 0.453939 0.409270 0.549752 0.035 Uiso 1 1 calc R U . . .
C17 C 0.43560(13) 0.5837(4) 0.23187(17) 0.0356(8) Uani 1 1 d . . . . .
H17A H 0.417485 0.604540 0.188395 0.043 Uiso 1 1 calc R U . . .
H17B H 0.412648 0.614468 0.269747 0.043 Uiso 1 1 calc R U . . .
C18 C 0.67171(12) 0.5483(3) 0.43557(17) 0.0258(7) Uani 1 1 d . . . . .
H18A H 0.691140 0.529831 0.392797 0.031 Uiso 1 1 calc R U . . .
H18B H 0.694011 0.519010 0.474373 0.031 Uiso 1 1 calc R U . . .
C19 C 0.14758(12) 0.4811(3) 0.57266(15) 0.0240(6) Uani 1 1 d . . . . .
H19A H 0.112942 0.525937 0.571496 0.036 Uiso 1 1 calc R U . . .
H19B H 0.143238 0.380021 0.578589 0.036 Uiso 1 1 calc R U . . .
H19C H 0.166094 0.499511 0.529807 0.036 Uiso 1 1 calc R U . . .
C20 C 0.47439(14) 0.2531(4) 0.31173(19) 0.0319(8) Uani 1 1 d . . . . .
H20A H 0.497362 0.215461 0.275388 0.038 Uiso 1 1 calc R U . . .
H20B H 0.440006 0.204897 0.309104 0.038 Uiso 1 1 calc R U . . .
C21 C 0.28009(10) 0.4448(3) 0.53441(13) 0.0134(5) Uani 1 1 d . . . . .
H21 H 0.250787 0.383828 0.530112 0.016 Uiso 1 1 calc R U . . .
C22 C 0.25318(10) 0.4703(3) 0.65633(13) 0.0133(5) Uani 1 1 d . . . . .
H22 H 0.268687 0.520546 0.696233 0.016 Uiso 1 1 calc R U . . .
C23 C 0.42785(14) 1.0462(3) 0.53441(17) 0.0296(7) Uani 1 1 d . . . . .
H23A H 0.414333 1.132941 0.514399 0.044 Uiso 1 1 calc R U . . .
H23B H 0.464529 1.032863 0.520590 0.044 Uiso 1 1 calc R U . . .
H23C H 0.425818 1.051996 0.584182 0.044 Uiso 1 1 calc R U . . .
C24 C 0.49507(12) 0.6267(3) 0.44451(15) 0.0243(6) Uani 1 1 d . . . . .
H24A H 0.494884 0.717515 0.421371 0.036 Uiso 1 1 calc R U . . .
H24B H 0.530538 0.586830 0.442757 0.036 Uiso 1 1 calc R U . . .
H24C H 0.470380 0.563415 0.421768 0.036 Uiso 1 1 calc R U . . .
C25 C 0.39408(14) 0.8869(3) 0.40878(15) 0.0293(7) Uani 1 1 d . . . . .
H25A H 0.372313 0.810499 0.391115 0.044 Uiso 1 1 calc R U . . .
H25B H 0.430930 0.870227 0.396682 0.044 Uiso 1 1 calc R U . . .
H25C H 0.382422 0.975572 0.388867 0.044 Uiso 1 1 calc R U . . .
C26 C 0.59413(13) 0.9276(3) 0.31683(16) 0.0268(7) Uani 1 1 d . . . . .
H26A H 0.585559 1.028573 0.317369 0.032 Uiso 1 1 calc R U . . .
H26B H 0.621632 0.911426 0.282016 0.032 Uiso 1 1 calc R U . . .
C27 C 0.40872(10) 0.7314(3) 0.55010(13) 0.0136(5) Uani 1 1 d . . . . .
H27 H 0.410048 0.761029 0.598927 0.016 Uiso 1 1 calc R U . . .
C28 C 0.29002(10) 0.5061(3) 0.59802(13) 0.0120(5) Uani 1 1 d . . . . .
C29 C 0.30144(15) 0.2394(3) 0.41669(17) 0.0326(8) Uani 1 1 d . . . . .
H29A H 0.291618 0.194873 0.373557 0.049 Uiso 1 1 calc R U . . .
H29B H 0.277396 0.208544 0.452696 0.049 Uiso 1 1 calc R U . . .
H29C H 0.337498 0.212853 0.428658 0.049 Uiso 1 1 calc R U . . .
C30 C 0.35332(11) 0.5612(3) 0.48555(14) 0.0141(5) Uani 1 1 d . . . . .
H30 H 0.375238 0.581193 0.447590 0.017 Uiso 1 1 calc R U . . .
C31 C 0.33371(10) 0.5960(3) 0.60680(13) 0.0120(5) Uani 1 1 d . . . . .
C32 C 0.47768(14) 0.8038(4) 0.22623(16) 0.0334(8) Uani 1 1 d . . . . .
H32A H 0.453013 0.840176 0.260997 0.040 Uiso 1 1 calc R U . . .
H32B H 0.462895 0.824009 0.180623 0.040 Uiso 1 1 calc R U . . .
C33 C 0.61357(12) 0.8827(3) 0.38549(16) 0.0238(6) Uani 1 1 d . . . . .
H33A H 0.642447 0.944833 0.400550 0.029 Uiso 1 1 calc R U . . .
H33B H 0.584747 0.888719 0.419256 0.029 Uiso 1 1 calc R U . . .
C34 C 0.65890(12) 0.7004(3) 0.44112(17) 0.0264(7) Uani 1 1 d . . . . .
H34A H 0.636462 0.717114 0.481511 0.032 Uiso 1 1 calc R U . . .
H34B H 0.691631 0.755348 0.446422 0.032 Uiso 1 1 calc R U . . .
C35 C 0.36412(10) 0.6249(3) 0.54848(13) 0.0126(5) Uani 1 1 d . . . . .
C36 C 0.21103(14) 0.1619(3) 0.6347(2) 0.0349(8) Uani 1 1 d . . . . .
H36A H 0.218878 0.064320 0.646098 0.052 Uiso 1 1 calc R U . . .
H36B H 0.214665 0.175568 0.585447 0.052 Uiso 1 1 calc R U . . .
H36C H 0.174974 0.184061 0.648573 0.052 Uiso 1 1 calc R U . . .
C37 C 0.49894(14) 0.2282(3) 0.38000(18) 0.0307(7) Uani 1 1 d . . . . .
H37A H 0.477862 0.274157 0.415991 0.037 Uiso 1 1 calc R U . . .
H37B H 0.500157 0.126655 0.389727 0.037 Uiso 1 1 calc R U . . .
C38 C 0.31676(13) 0.9245(3) 0.52556(19) 0.0329(8) Uani 1 1 d . . . . .
H38A H 0.311824 0.914963 0.574854 0.049 Uiso 1 1 calc R U . . .
H38B H 0.295051 0.855140 0.501882 0.049 Uiso 1 1 calc R U . . .
H38C H 0.306323 1.018617 0.511254 0.049 Uiso 1 1 calc R U . . .
C39 C 0.32647(14) 0.2190(3) 0.66233(19) 0.0340(8) Uani 1 1 d . . . . .
H39A H 0.351569 0.275107 0.688528 0.051 Uiso 1 1 calc R U . . .
H39B H 0.333783 0.229320 0.613575 0.051 Uiso 1 1 calc R U . . .
H39C H 0.329879 0.120426 0.675265 0.051 Uiso 1 1 calc R U . . .
C40 C 0.63113(13) 0.3254(3) 0.43555(16) 0.0263(7) Uani 1 1 d . . . . .
H40A H 0.653399 0.297069 0.474550 0.032 Uiso 1 1 calc R U . . .
H40B H 0.648917 0.296553 0.392938 0.032 Uiso 1 1 calc R U . . .
C41 C 0.57838(14) 0.2570(3) 0.44051(16) 0.0271(7) Uani 1 1 d . . . . .
H41A H 0.582549 0.155010 0.447087 0.032 Uiso 1 1 calc R U . . .
H41B H 0.558702 0.295189 0.479855 0.032 Uiso 1 1 calc R U . . .
C42 C 0.24546(18) 0.2631(4) 0.77414(19) 0.0459(10) Uani 1 1 d . . . . .
H42A H 0.209909 0.296573 0.784419 0.069 Uiso 1 1 calc R U . . .
H42B H 0.271175 0.319160 0.799379 0.069 Uiso 1 1 calc R U . . .
H42C H 0.248624 0.164845 0.787599 0.069 Uiso 1 1 calc R U . . .
H400 H 0.4181(13) 0.667(3) 0.704(2) 0.039(9) Uiso 1 1 d . . . . .
H401 H 0.3384(15) 0.562(4) 0.764(2) 0.052(12) Uiso 1 1 d . . . . .

loop_
_atom_site_aniso_label
_atom_site_aniso_U_11
_atom_site_aniso_U_22
_atom_site_aniso_U_33
_atom_site_aniso_U_23
_atom_site_aniso_U_13
_atom_site_aniso_U_12
Sn1 0.01684(8) 0.01883(7) 0.01209(7) -0.00175(9) -0.00068(9) -0.00191(7)
K1 0.0162(3) 0.0200(3) 0.0167(3) -0.0002(2) 0.0007(2) 0.0024(2)
Si2 0.0123(4) 0.0171(3) 0.0171(4) -0.0024(3) 0.0031(3) -0.0009(3)
Si4 0.0108(4) 0.0222(4) 0.0145(4) 0.0015(3) 0.0002(3) -0.0015(3)
Si3 0.0191(4) 0.0156(3) 0.0180(4) 0.0030(3) 0.0016(3) -0.0008(3)
Si1 0.0203(4) 0.0189(4) 0.0236(4) 0.0089(3) -0.0040(3) -0.0035(3)
O5 0.0193(11) 0.0363(12) 0.0193(11) -0.0066(9) -0.0003(8) -0.0040(9)
O2 0.0232(11) 0.0190(10) 0.0238(11) -0.0009(8) 0.0006(9) 0.0014(8)
O4 0.0201(11) 0.0382(12) 0.0216(10) -0.0007(9) -0.0018(9) 0.0081(9)
O3 0.0288(12) 0.0246(10) 0.0208(11) 0.0059(8) 0.0005(9) 0.0035(9)
O1 0.0184(11) 0.0186(10) 0.0269(11) -0.0001(8) -0.0021(9) 0.0042(8)
O6 0.0254(12) 0.0219(11) 0.0230(11) 0.0012(8) 0.0011(9) -0.0028(9)
C7 0.0168(16) 0.0321(17) 0.0304(18) 0.0039(14) -0.0023(14) -0.0057(13)
C8 0.0199(15) 0.0277(15) 0.0179(14) 0.0017(12) -0.0014(12) -0.0035(12)
C9 0.0166(14) 0.0171(13) 0.0136(12) -0.0030(10) 0.0006(10) -0.0006(10)
C10 0.0231(17) 0.0206(14) 0.039(2) -0.0009(13) 0.0002(14) 0.0025(12)
C11 0.0239(16) 0.0369(18) 0.0179(15) -0.0047(13) 0.0018(12) -0.0025(13)
C12 0.0115(13) 0.0130(12) 0.0139(12) -0.0004(10) -0.0005(10) 0.0027(10)
C13 0.0210(17) 0.060(2) 0.0188(15) -0.0090(15) -0.0005(13) -0.0090(15)
C14 0.0242(16) 0.0380(17) 0.029(2) -0.0057(12) 0.0111(13) -0.0055(14)
C15 0.040(2) 0.0280(17) 0.0218(14) 0.0080(12) 0.0021(14) 0.0137(14)
C16 0.0213(16) 0.0244(15) 0.0238(15) 0.0005(12) -0.0002(12) 0.0031(12)
C17 0.0163(16) 0.069(3) 0.0211(15) 0.0021(15) -0.0037(12) 0.0046(16)
C18 0.0160(16) 0.0324(17) 0.0290(17) 0.0050(13) -0.0045(13) 0.0030(13)
C19 0.0208(16) 0.0266(15) 0.0246(15) -0.0057(12) -0.0044(13) 0.0067(12)
C20 0.0307(19) 0.0319(17) 0.0330(19) -0.0110(15) 0.0037(16) -0.0137(14)
C21 0.0106(12) 0.0133(12) 0.0163(13) 0.0007(10) 0.0001(10) -0.0017(9)
C22 0.0132(13) 0.0152(12) 0.0113(12) 0.0012(9) 0.0012(10) -0.0031(10)
C23 0.0367(19) 0.0222(15) 0.0299(17) 0.0001(13) 0.0031(15) -0.0061(13)
C24 0.0178(15) 0.0370(17) 0.0180(14) 0.0011(12) 0.0050(12) 0.0033(13)
C25 0.044(2) 0.0242(15) 0.0195(15) 0.0063(12) -0.0003(14) 0.0029(14)
C26 0.0325(18) 0.0185(14) 0.0295(16) 0.0013(12) 0.0100(14) 0.0011(12)
C27 0.0131(14) 0.0164(13) 0.0113(12) -0.0003(9) 0.0011(10) -0.0022(10)
C28 0.0097(13) 0.0143(12) 0.0119(12) 0.0029(9) 0.0000(10) 0.0023(9)
C29 0.049(2) 0.0218(15) 0.0270(17) -0.0047(13) -0.0007(15) 0.0093(15)
C30 0.0114(13) 0.0168(13) 0.0141(12) 0.0020(10) 0.0019(10) 0.0009(10)
C31 0.0122(12) 0.0117(12) 0.0120(12) 0.0012(9) -0.0015(10) 0.0021(9)
C32 0.0333(19) 0.046(2) 0.0203(17) 0.0039(13) -0.0017(12) 0.0228(16)
C33 0.0228(16) 0.0198(14) 0.0289(16) -0.0042(12) 0.0037(13) -0.0014(12)
C34 0.0216(16) 0.0302(17) 0.0274(17) -0.0015(13) -0.0047(12) -0.0067(13)
C35 0.0088(12) 0.0141(12) 0.0150(12) 0.0025(9) -0.0013(9) 0.0006(9)
C36 0.033(2) 0.0177(14) 0.054(2) 0.0079(14) -0.0104(17) -0.0067(13)
C37 0.0334(19) 0.0233(16) 0.0354(19) -0.0024(13) 0.0062(15) -0.0089(13)
C38 0.0258(18) 0.0256(16) 0.047(2) 0.0125(15) 0.0055(15) 0.0062(13)
C39 0.0298(19) 0.0268(17) 0.045(2) 0.0068(14) -0.0073(16) 0.0088(14)
C40 0.0304(17) 0.0224(15) 0.0261(16) 0.0033(12) -0.0047(14) 0.0121(13)
C41 0.0404(19) 0.0175(14) 0.0232(16) 0.0026(12) 0.0017(14) 0.0037(13)
C42 0.051(3) 0.054(2) 0.033(2) 0.0258(18) 0.0009(18) -0.0094(19)

loop_
_atom_type_symbol
_atom_type_description
_atom_type_scat_dispersion_real
_atom_type_scat_dispersion_imag
_atom_type_scat_source
C C 0.0033 0.0016 'International Tables Vol C Tables 4.2.6.8 and 6.1.1.4'
Si Si 0.0817 0.0704 'International Tables Vol C Tables 4.2.6.8 and 6.1.1.4'
K K 0.2009 0.2494 'International Tables Vol C Tables 4.2.6.8 and 6.1.1.4'
Sn Sn -0.6537 1.4246 'International Tables Vol C Tables 4.2.6.8 and 6.1.1.4'
O O 0.0106 0.0060 'International Tables Vol C Tables 4.2.6.8 and 6.1.1.4'
H H 0.0000 0.0000 'International Tables Vol C Tables 4.2.6.8 and 6.1.1.4'

loop_
_geom_angle_atom_site_label_1
_geom_angle_atom_site_label_2
_geom_angle_atom_site_label_3
_geom_angle
_geom_angle_site_symmetry_1
_geom_angle_site_symmetry_3
_geom_angle_publ_flag
C31 Sn1 K1 106.94(6) . 2_665 ?
C31 Sn1 H400 93.8(13) . . ?
K1 Sn1 H400 49.0(12) 2_665 . ?
C31 Sn1 H401 99.4(13) . . ?
K1 Sn1 H401 43.8(12) 2_665 . ?
H400 Sn1 H401 91.9(17) . . ?
O4 K1 O2 116.43(7) . . ?
O4 K1 O6 118.73(7) . . ?
O2 K1 O6 116.29(6) . . ?
O4 K1 O5 59.69(6) . . ?
O2 K1 O5 149.55(6) . . ?
O6 K1 O5 59.05(6) . . ?
O4 K1 O1 156.85(6) . . ?
O2 K1 O1 58.26(6) . . ?
O6 K1 O1 58.37(6) . . ?
O5 K1 O1 112.08(6) . . ?
O4 K1 O3 57.90(6) . . ?
O2 K1 O3 58.53(6) . . ?
O6 K1 O3 151.38(6) . . ?
O5 K1 O3 109.63(6) . . ?
O1 K1 O3 112.26(6) . . ?
O4 K1 Sn1 110.94(5) . 2_664 ?
O2 K1 Sn1 110.04(4) . 2_664 ?
O6 K1 Sn1 77.08(4) . 2_664 ?
O5 K1 Sn1 98.42(4) . 2_664 ?
O1 K1 Sn1 91.24(4) . 2_664 ?
O3 K1 Sn1 131.52(4) . 2_664 ?
C10 Si2 C14 108.35(15) . . ?
C10 Si2 C19 108.32(15) . . ?
C14 Si2 C19 107.19(14) . . ?
C10 Si2 C22 108.82(13) . . ?
C14 Si2 C22 110.02(14) . . ?
C19 Si2 C22 113.99(13) . . ?
C24 Si4 C16 106.90(14) . . ?
C24 Si4 C27 116.31(13) . . ?
C16 Si4 C27 108.96(13) . . ?
C24 Si4 C7 106.38(15) . . ?
C16 Si4 C7 110.30(14) . . ?
C27 Si4 C7 107.92(14) . . ?
C38 Si3 C23 109.87(16) . . ?
C38 Si3 C25 108.53(16) . . ?
C23 Si3 C25 107.57(15) . . ?
C38 Si3 C27 106.90(13) . . ?
C23 Si3 C27 109.31(13) . . ?
C25 Si3 C27 114.63(13) . . ?
C39 Si1 C42 108.84(19) . . ?
C39 Si1 C36 108.21(17) . . ?
C42 Si1 C36 108.00(18) . . ?
C39 Si1 C22 108.39(14) . . ?
C42 Si1 C22 108.70(16) . . ?
C36 Si1 C22 114.58(13) . . ?
C13 O5 C20 111.3(2) . . ?
C13 O5 K1 107.46(17) . . ?
C20 O5 K1 110.98(17) . . ?
C33 O2 C34 111.9(2) . . ?
C33 O2 K1 117.28(17) . . ?
C34 O2 K1 119.08(16) . . ?
C17 O4 C32 112.3(2) . . ?
C17 O4 K1 118.94(18) . . ?
C32 O4 K1 121.59(18) . . ?
C15 O3 C26 112.3(2) . . ?
C15 O3 K1 106.85(17) . . ?
C26 O3 K1 112.45(16) . . ?
C40 O1 C18 112.9(2) . . ?
C40 O1 K1 107.52(17) . . ?
C18 O1 K1 107.59(16) . . ?
C41 O6 C37 112.5(2) . . ?
C41 O6 K1 118.74(16) . . ?
C37 O6 K1 117.58(18) . . ?
Si4 C7 H7A 109.5 . . ?
Si4 C7 H7B 109.5 . . ?
H7A C7 H7B 109.5 . . ?
Si4 C7 H7C 109.5 . . ?
H7A C7 H7C 109.5 . . ?
H7B C7 H7C 109.5 . . ?
C9 C8 H8A 109.5 . . ?
C9 C8 H8B 109.5 . . ?
H8A C8 H8B 109.5 . . ?
C9 C8 H8C 109.5 . . ?
H8A C8 H8C 109.5 . . ?
H8B C8 H8C 109.5 . . ?
C11 C9 C29 108.8(2) . . ?
C11 C9 C12 112.9(2) . . ?
C29 C9 C12 109.8(2) . . ?
C11 C9 C8 107.8(2) . . ?
C29 C9 C8 108.2(2) . . ?
C12 C9 C8 109.1(2) . . ?
Si2 C10 H10A 109.5 . . ?
Si2 C10 H10B 109.5 . . ?
H10A C10 H10B 109.5 . . ?
Si2 C10 H10C 109.5 . . ?
H10A C10 H10C 109.5 . . ?
H10B C10 H10C 109.5 . . ?
C9 C11 H11A 109.5 . . ?
C9 C11 H11B 109.5 . . ?
H11A C11 H11B 109.5 . . ?
C9 C11 H11C 109.5 . . ?
H11A C11 H11C 109.5 . . ?
H11B C11 H11C 109.5 . . ?
C21 C12 C30 116.7(2) . . ?
C21 C12 C9 120.4(2) . . ?
C30 C12 C9 122.8(2) . . ?
O5 C13 C17 109.3(3) . . ?
O5 C13 H13A 109.8 . . ?
C17 C13 H13A 109.8 . . ?
O5 C13 H13B 109.8 . . ?
C17 C13 H13B 109.8 . . ?
H13A C13 H13B 108.3 . . ?
Si2 C14 H14A 109.5 . . ?
Si2 C14 H14B 109.5 . . ?
H14A C14 H14B 109.5 . . ?
Si2 C14 H14C 109.5 . . ?
H14A C14 H14C 109.5 . . ?
H14B C14 H14C 109.5 . . ?
O3 C15 C32 107.9(3) . . ?
O3 C15 H15A 110.1 . . ?
C32 C15 H15A 110.1 . . ?
O3 C15 H15B 110.1 . . ?
C32 C15 H15B 110.1 . . ?
H15A C15 H15B 108.4 . . ?
Si4 C16 H16A 109.5 . . ?
Si4 C16 H16B 109.5 . . ?
H16A C16 H16B 109.5 . . ?
Si4 C16 H16C 109.5 . . ?
H16A C16 H16C 109.5 . . ?
H16B C16 H16C 109.5 . . ?
O4 C17 C13 109.4(3) . . ?
O4 C17 H17A 109.8 . . ?
C13 C17 H17A 109.8 . . ?
O4 C17 H17B 109.8 . . ?
C13 C17 H17B 109.8 . . ?
H17A C17 H17B 108.3 . . ?
O1 C18 C34 108.0(2) . . ?
O1 C18 H18A 110.1 . . ?
C34 C18 H18A 110.1 . . ?
O1 C18 H18B 110.1 . . ?
C34 C18 H18B 110.1 . . ?
H18A C18 H18B 108.4 . . ?
Si2 C19 H19A 109.5 . . ?
Si2 C19 H19B 109.5 . . ?
H19A C19 H19B 109.5 . . ?
Si2 C19 H19C 109.5 . . ?
H19A C19 H19C 109.5 . . ?
H19B C19 H19C 109.5 . . ?
O5 C20 C37 108.8(3) . . ?
O5 C20 H20A 109.9 . . ?
C37 C20 H20A 109.9 . . ?
O5 C20 H20B 109.9 . . ?
C37 C20 H20B 109.9 . . ?
H20A C20 H20B 108.3 . . ?
C12 C21 C28 123.0(2) . . ?
C12 C21 H21 118.5 . . ?
C28 C21 H21 118.5 . . ?
C28 C22 Si2 112.01(17) . . ?
C28 C22 Si1 111.53(17) . . ?
Si2 C22 Si1 119.83(14) . . ?
C28 C22 H22 103.8 . . ?
Si2 C22 H22 103.8 . . ?
Si1 C22 H22 103.8 . . ?
Si3 C23 H23A 109.5 . . ?
Si3 C23 H23B 109.5 . . ?
H23A C23 H23B 109.5 . . ?
Si3 C23 H23C 109.5 . . ?
H23A C23 H23C 109.5 . . ?
H23B C23 H23C 109.5 . . ?
Si4 C24 H24A 109.5 . . ?
Si4 C24 H24B 109.5 . . ?
H24A C24 H24B 109.5 . . ?
Si4 C24 H24C 109.5 . . ?
H24A C24 H24C 109.5 . . ?
H24B C24 H24C 109.5 . . ?
Si3 C25 H25A 109.5 . . ?
Si3 C25 H25B 109.5 . . ?
H25A C25 H25B 109.5 . . ?
Si3 C25 H25C 109.5 . . ?
H25A C25 H25C 109.5 . . ?
H25B C25 H25C 109.5 . . ?
O3 C26 C33 108.2(2) . . ?
O3 C26 H26A 110.1 . . ?
C33 C26 H26A 110.0 . . ?
O3 C26 H26B 110.0 . . ?
C33 C26 H26B 110.0 . . ?
H26A C26 H26B 108.4 . . ?
C35 C27 Si4 112.85(17) . . ?
C35 C27 Si3 109.36(17) . . ?
Si4 C27 Si3 121.71(14) . . ?
C35 C27 H27 103.6 . . ?
Si4 C27 H27 103.6 . . ?
Si3 C27 H27 103.6 . . ?
C21 C28 C31 120.3(2) . . ?
C21 C28 C22 117.8(2) . . ?
C31 C28 C22 122.0(2) . . ?
C9 C29 H29A 109.5 . . ?
C9 C29 H29B 109.5 . . ?
H29A C29 H29B 109.5 . . ?
C9 C29 H29C 109.5 . . ?
H29A C29 H29C 109.5 . . ?
H29B C29 H29C 109.5 . . ?
C12 C30 C35 121.6(2) . . ?
C12 C30 H30 119.2 . . ?
C35 C30 H30 119.2 . . ?
C35 C31 C28 116.8(2) . . ?
C35 C31 Sn1 120.98(18) . . ?
C28 C31 Sn1 121.99(18) . . ?
O4 C32 C15 108.9(2) . . ?
O4 C32 H32A 109.9 . . ?
C15 C32 H32A 109.9 . . ?
O4 C32 H32B 109.9 . . ?
C15 C32 H32B 109.9 . . ?
H32A C32 H32B 108.3 . . ?
O2 C33 C26 108.8(2) . . ?
O2 C33 H33A 109.9 . . ?
C26 C33 H33A 109.9 . . ?
O2 C33 H33B 109.9 . . ?
C26 C33 H33B 109.9 . . ?
H33A C33 H33B 108.3 . . ?
O2 C34 C18 108.7(3) . . ?
O2 C34 H34A 110.0 . . ?
C18 C34 H34A 110.0 . . ?
O2 C34 H34B 110.0 . . ?
C18 C34 H34B 110.0 . . ?
H34A C34 H34B 108.3 . . ?
C30 C35 C31 121.5(2) . . ?
C30 C35 C27 117.0(2) . . ?
C31 C35 C27 121.5(2) . . ?
Si1 C36 H36A 109.5 . . ?
Si1 C36 H36B 109.5 . . ?
H36A C36 H36B 109.5 . . ?
Si1 C36 H36C 109.5 . . ?
H36A C36 H36C 109.5 . . ?
H36B C36 H36C 109.5 . . ?
O6 C37 C20 108.5(3) . . ?
O6 C37 H37A 110.0 . . ?
C20 C37 H37A 110.0 . . ?
O6 C37 H37B 110.0 . . ?
C20 C37 H37B 110.0 . . ?
H37A C37 H37B 108.4 . . ?
Si3 C38 H38A 109.5 . . ?
Si3 C38 H38B 109.5 . . ?
H38A C38 H38B 109.5 . . ?
Si3 C38 H38C 109.5 . . ?
H38A C38 H38C 109.5 . . ?
H38B C38 H38C 109.5 . . ?
Si1 C39 H39A 109.5 . . ?
Si1 C39 H39B 109.5 . . ?
H39A C39 H39B 109.5 . . ?
Si1 C39 H39C 109.5 . . ?
H39A C39 H39C 109.5 . . ?
H39B C39 H39C 109.5 . . ?
O1 C40 C41 108.1(3) . . ?
O1 C40 H40A 110.1 . . ?
C41 C40 H40A 110.1 . . ?
O1 C40 H40B 110.1 . . ?
C41 C40 H40B 110.1 . . ?
H40A C40 H40B 108.4 . . ?
O6 C41 C40 108.1(2) . . ?
O6 C41 H41A 110.1 . . ?
C40 C41 H41A 110.1 . . ?
O6 C41 H41B 110.1 . . ?
C40 C41 H41B 110.1 . . ?
H41A C41 H41B 108.4 . . ?
Si1 C42 H42A 109.5 . . ?
Si1 C42 H42B 109.5 . . ?
H42A C42 H42B 109.5 . . ?
Si1 C42 H42C 109.5 . . ?
H42A C42 H42C 109.5 . . ?
H42B C42 H42C 109.5 . . ?

loop_
_geom_bond_atom_site_label_1
_geom_bond_atom_site_label_2
_geom_bond_distance
_geom_bond_site_symmetry_2
_geom_bond_publ_flag
Sn1 C31 2.262(3) . ?
Sn1 K1 3.8053(6) 2_665 ?
Sn1 H400 1.76(3) . ?
Sn1 H401 1.78(4) . ?
K1 O4 2.794(2) . ?
K1 O2 2.854(2) . ?
K1 O6 2.855(2) . ?
K1 O5 2.882(2) . ?
K1 O1 2.918(2) . ?
K1 O3 2.934(2) . ?
Si2 C10 1.868(3) . ?
Si2 C14 1.869(3) . ?
Si2 C19 1.876(3) . ?
Si2 C22 1.880(3) . ?
Si4 C24 1.871(3) . ?
Si4 C16 1.871(3) . ?
Si4 C27 1.875(3) . ?
Si4 C7 1.882(3) . ?
Si3 C38 1.869(3) . ?
Si3 C23 1.870(3) . ?
Si3 C25 1.877(3) . ?
Si3 C27 1.888(3) . ?
Si1 C39 1.868(4) . ?
Si1 C42 1.870(4) . ?
Si1 C36 1.879(3) . ?
Si1 C22 1.886(3) . ?
O5 C13 1.424(4) . ?
O5 C20 1.429(4) . ?
O2 C33 1.422(3) . ?
O2 C34 1.425(4) . ?
O4 C17 1.420(4) . ?
O4 C32 1.427(4) . ?
O3 C15 1.420(4) . ?
O3 C26 1.427(4) . ?
O1 C40 1.419(3) . ?
O1 C18 1.423(4) . ?
O6 C41 1.418(4) . ?
O6 C37 1.420(4) . ?
C7 H7A 0.9800 . ?
C7 H7B 0.9800 . ?
C7 H7C 0.9800 . ?
C8 C9 1.546(4) . ?
C8 H8A 0.9800 . ?
C8 H8B 0.9800 . ?
C8 H8C 0.9800 . ?
C9 C11 1.527(4) . ?
C9 C29 1.533(4) . ?
C9 C12 1.537(4) . ?
C10 H10A 0.9800 . ?
C10 H10B 0.9800 . ?
C10 H10C 0.9800 . ?
C11 H11A 0.9800 . ?
C11 H11B 0.9800 . ?
C11 H11C 0.9800 . ?
C12 C21 1.388(4) . ?
C12 C30 1.398(4) . ?
C13 C17 1.492(5) . ?
C13 H13A 0.9900 . ?
C13 H13B 0.9900 . ?
C14 H14A 0.9800 . ?
C14 H14B 0.9800 . ?
C14 H14C 0.9800 . ?
C15 C32 1.494(5) . ?
C15 H15A 0.9900 . ?
C15 H15B 0.9900 . ?
C16 H16A 0.9800 . ?
C16 H16B 0.9800 . ?
C16 H16C 0.9800 . ?
C17 H17A 0.9900 . ?
C17 H17B 0.9900 . ?
C18 C34 1.495(4) . ?
C18 H18A 0.9900 . ?
C18 H18B 0.9900 . ?
C19 H19A 0.9800 . ?
C19 H19B 0.9800 . ?
C19 H19C 0.9800 . ?
C20 C37 1.497(5) . ?
C20 H20A 0.9900 . ?
C20 H20B 0.9900 . ?
C21 C28 1.402(4) . ?
C21 H21 0.9500 . ?
C22 C28 1.518(3) . ?
C22 H22 1.0000 . ?
C23 H23A 0.9800 . ?
C23 H23B 0.9800 . ?
C23 H23C 0.9800 . ?
C24 H24A 0.9800 . ?
C24 H24B 0.9800 . ?
C24 H24C 0.9800 . ?
C25 H25A 0.9800 . ?
C25 H25B 0.9800 . ?
C25 H25C 0.9800 . ?
C26 C33 1.499(4) . ?
C26 H26A 0.9900 . ?
C26 H26B 0.9900 . ?
C27 C35 1.525(3) . ?
C27 H27 1.0000 . ?
C28 C31 1.416(4) . ?
C29 H29A 0.9800 . ?
C29 H29B 0.9800 . ?
C29 H29C 0.9800 . ?
C30 C35 1.404(4) . ?
C30 H30 0.9500 . ?
C31 C35 1.409(4) . ?
C32 H32A 0.9900 . ?
C32 H32B 0.9900 . ?
C33 H33A 0.9900 . ?
C33 H33B 0.9900 . ?
C34 H34A 0.9900 . ?
C34 H34B 0.9900 . ?
C36 H36A 0.9800 . ?
C36 H36B 0.9800 . ?
C36 H36C 0.9800 . ?
C37 H37A 0.9900 . ?
C37 H37B 0.9900 . ?
C38 H38A 0.9800 . ?
C38 H38B 0.9800 . ?
C38 H38C 0.9800 . ?
C39 H39A 0.9800 . ?
C39 H39B 0.9800 . ?
C39 H39C 0.9800 . ?
C40 C41 1.496(5) . ?
C40 H40A 0.9900 . ?
C40 H40B 0.9900 . ?
C41 H41A 0.9900 . ?
C41 H41B 0.9900 . ?
C42 H42A 0.9800 . ?
C42 H42B 0.9800 . ?
C42 H42C 0.9800 . ?
